data_1566893
loop_
_publ_author_name
'Dhara, Debabrata'
'Jayaraman, Arumugam'
'H\"arterich, Marcel'
'Dewhurst, Rian'
'Braunschweig, Holger'

_publ_section_title
;
 Generation of a transient base-stabilised arylalumylene for the facile
 deconstruction of aromatic molecules
;
_journal_name_full 'Chemical Science'
_journal_paper_doi 10.1039/D2SC01436J
_journal_year 2022
_chemical_formula_moiety 'C62 H74 Al2 N4, 1.5(C6 H6)'
_chemical_formula_sum 'C71 H83 Al2 N4'
_chemical_formula_weight 1046.37
_space_group_crystal_system triclinic
_space_group_IT_number 2
_space_group_name_Hall '-P 1'
_space_group_name_H-M_alt 'P -1'
_atom_sites_solution_hydrogens geom
_atom_sites_solution_primary dual
_atom_sites_solution_secondary difmap
_audit_creation_method SHELXL-2018/3
_audit_update_record
;
2021-09-03 deposited with the CCDC.	2022-04-26 downloaded from the CCDC.
;
_cell_angle_alpha 75.326(6)
_cell_angle_beta 80.106(11)
_cell_angle_gamma 84.764(7)
_cell_formula_units_Z 2
_cell_length_a 13.438(2)
_cell_length_b 15.123(3)
_cell_length_c 15.478(2)
_cell_measurement_reflns_used 9623
_cell_measurement_temperature 100(2)
_cell_measurement_theta_max 30.55
_cell_measurement_theta_min 2.79
_cell_volume 2993.9(8)
_computing_cell_refinement 'Saint+ ver. V8.40A (Bruker AXS)'
_computing_data_collection 'APEX2 ver. 2014.9 (Bruker AXS)'
_computing_data_reduction 'Saint+ ver. V8.40A (Bruker AXS)'
_computing_molecular_graphics 'ShelXLe (Huebschle et all, 2011)'
_computing_publication_material 'SHELXL-2018/3 (Sheldrick, 2018)'
_computing_structure_refinement 'SHELXL-2018/3 (Sheldrick, 2018)'
_computing_structure_solution 'SHELXT 2014/5 (Sheldrick, 2014)'
_diffrn_ambient_temperature 100(2)
_diffrn_measured_fraction_theta_full 0.996
_diffrn_measured_fraction_theta_max 0.990
_diffrn_measurement_device_type 'Bruker D8-Quest with Photon2'
_diffrn_measurement.method '\w and \f scans'

_diffrn_radiation.monochromator 'mirror optics'

_diffrn_radiation_type MoK\a
_diffrn_radiation_wavelength 0.71073
_diffrn_reflns_av_R_equivalents 0.0282
_diffrn_reflns_av_unetI/netI 0.0222
_diffrn_reflns_Laue_measured_fraction_full 0.996
_diffrn_reflns_Laue_measured_fraction_max 0.990
_diffrn_reflns_limit_h_max 19
_diffrn_reflns_limit_h_min -19
_diffrn_reflns_limit_k_max 21
_diffrn_reflns_limit_k_min -21
_diffrn_reflns_limit_l_max 22
_diffrn_reflns_limit_l_min -21
_diffrn_reflns_number 115032
_diffrn_reflns_point_group_measured_fraction_full 0.996
_diffrn_reflns_point_group_measured_fraction_max 0.990
_diffrn_reflns_theta_full 26.000
_diffrn_reflns_theta_max 30.574
_diffrn_reflns_theta_min 2.025
_diffrn_source 'microfocus sealed X--ray tube'
_diffrn_source.type 'Incoatec I\ms'

_exptl_absorpt_coefficient_mu 0.094
_exptl_absorpt_correction_T_max 0.7461
_exptl_absorpt_correction_T_min 0.6990
_exptl_absorpt_correction_type multi-scan
_exptl_absorpt_process_details 'SadAbs 2016/2 (Bruker AXS)'
_exptl_crystal_colour yellow
_exptl_crystal_density_diffrn 1.161
_exptl_crystal_description block
_exptl_crystal_F_000 1126
_exptl_crystal_size_max 0.649
_exptl_crystal_size_mid 0.464
_exptl_crystal_size_min 0.408
_refine_diff_density_max 0.487
_refine_diff_density_min -0.317
_refine_diff_density_rms 0.056
_refine_ls_extinction_method none
_refine_ls_goodness_of_fit_ref 1.030
_refine_ls_hydrogen_treatment constr
_refine_ls_matrix_type full
_refine_ls_number_parameters 714
_refine_ls_number_reflns 18206
_refine_ls_number_restraints 0
_refine_ls_restrained_S_all 1.030
_refine_ls_R_factor_all 0.0423
_refine_ls_R_factor_gt 0.0399
_refine_ls_shift/su_max 0.001
_refine_ls_shift/su_mean 0.000
_refine_ls_structure_factor_coef Fsqd
_refine_ls_weighting_details 'w=1/[\s^2^(Fo^2^)+(0.0619P)^2^+1.0548P] where P=(Fo^2^+2Fc^2^)/3'
_refine_ls_weighting_scheme calc
_refine_ls_wR_factor_gt 0.1120
_refine_ls_wR_factor_ref 0.1143
_reflns_Friedel_coverage 0.000
_reflns_number_gt 16835
_reflns_number_total 18206
_reflns_threshold_expression 'I > 2\s(I)'
_cod_data_source_file d2sc01436j2.cif
_cod_data_source_block test1_a_CCDC1
_cod_depositor_comments
;
The following automatic conversions were performed:

data item '_exptl_absorpt_correction_type' value 'Multi-Scan' was
changed to 'multi-scan' in accordance with the
/home/data/users/saulius/crontab/automatic-downloads/rss-feeds/RSC/lib/dictionaries/cif_core.dic
dictionary named 'cif_core.dic' version 2.4.2 last updated on
2011-04-26.

Automatic conversion script
Id: cif_fix_values 7556 2019-12-06 15:28:31Z antanas 
;
_cod_original_cell_volume 2994.0(9)
_cod_database_code 1566893
_shelx_shelxl_version_number 2018/3
_shelx_space_group_comment
;
The symmetry employed for this shelxl refinement is uniquely defined
by the following loop, which should always be used as a source of
symmetry information in preference to the above space-group names.
They are only intended as comments.
;
_shelx_estimated_absorpt_t_min 0.6990
_shelx_estimated_absorpt_t_max 0.7461

loop_
_space_group_symop_operation_xyz
'x, y, z'
'-x, -y, -z'

loop_
_atom_site_label
_atom_site_type_symbol
_atom_site_fract_x
_atom_site_fract_y
_atom_site_fract_z
_atom_site_U_iso_or_equiv
_atom_site_adp_type
_atom_site_occupancy
_atom_site_site_symmetry_order
_atom_site_calc_flag
_atom_site_refinement_flags_posn
_atom_site_refinement_flags_adp
_atom_site_refinement_flags_occupancy
_atom_site_disorder_assembly
_atom_site_disorder_group
C1_1 C 0.55191(6) 0.71160(6) 0.56750(6) 0.01463(14) Uani 1 1 d . . . . .
C2_1 C 0.51510(6) 0.71676(6) 0.48644(6) 0.01611(15) Uani 1 1 d . . . . .
C3_1 C 0.41215(7) 0.70766(7) 0.48652(6) 0.02010(17) Uani 1 1 d . . . . .
H3_1 H 0.388553 0.711724 0.431129 0.024 Uiso 1 1 calc R U . . .
C4_1 C 0.34409(7) 0.69271(7) 0.56696(6) 0.02041(17) Uani 1 1 d . . . . .
H4_1 H 0.274161 0.688564 0.566122 0.024 Uiso 1 1 calc R U . . .
C5_1 C 0.37880(7) 0.68390(6) 0.64840(6) 0.01792(16) Uani 1 1 d . . . . .
H5_1 H 0.332732 0.672716 0.703433 0.022 Uiso 1 1 calc R U . . .
C6_1 C 0.48179(6) 0.69150(6) 0.64943(6) 0.01489(14) Uani 1 1 d . . . . .
C1_2 C 0.91915(6) 0.58126(6) 0.73080(6) 0.01515(14) Uani 1 1 d . . . . .
C2_2 C 0.96913(6) 0.49952(6) 0.71172(6) 0.01570(15) Uani 1 1 d . . . . .
C3_2 C 1.07439(7) 0.48385(6) 0.70759(7) 0.01969(16) Uani 1 1 d . . . . .
H3_2 H 1.105073 0.428222 0.695508 0.024 Uiso 1 1 calc R U . . .
C4_2 C 1.13454(7) 0.54768(7) 0.72074(7) 0.02310(18) Uani 1 1 d . . . . .
H4_2 H 1.205663 0.536485 0.717231 0.028 Uiso 1 1 calc R U . . .
C5_2 C 1.08846(7) 0.62832(7) 0.73915(7) 0.02181(17) Uani 1 1 d . . . . .
H5_2 H 1.128377 0.672849 0.748362 0.026 Uiso 1 1 calc R U . . .
C6_2 C 0.98381(7) 0.64441(6) 0.74420(6) 0.01671(15) Uani 1 1 d . . . . .
C1_3 C 0.58360(6) 0.73145(6) 0.39705(6) 0.01570(15) Uani 1 1 d . . . . .
C2_3 C 0.59798(7) 0.82032(6) 0.34219(6) 0.01796(16) Uani 1 1 d . . . . .
C3_3 C 0.65849(7) 0.83286(6) 0.25750(6) 0.01972(16) Uani 1 1 d . . . . .
H3_3 H 0.669157 0.893252 0.221643 0.024 Uiso 1 1 calc R U . . .
C4_3 C 0.70353(7) 0.75894(7) 0.22440(6) 0.01882(16) Uani 1 1 d . . . . .
C5_3 C 0.68828(7) 0.67118(6) 0.27888(6) 0.01825(16) Uani 1 1 d . . . . .
H5_3 H 0.717770 0.620036 0.256870 0.022 Uiso 1 1 calc R U . . .
C6_3 C 0.63068(7) 0.65625(6) 0.36519(6) 0.01656(15) Uani 1 1 d . . . . .
C7_3 C 0.62282(8) 0.55976(6) 0.42269(7) 0.02183(17) Uani 1 1 d . . . . .
H7A_3 H 0.622756 0.517580 0.383955 0.033 Uiso 1 1 calc R U . . .
H7B_3 H 0.559930 0.555336 0.465965 0.033 Uiso 1 1 calc R U . . .
H7C_3 H 0.680646 0.543611 0.455542 0.033 Uiso 1 1 calc R U . . .
C8_3 C 0.54767(9) 0.90285(7) 0.37265(7) 0.0266(2) Uani 1 1 d . . . . .
H8A_3 H 0.584355 0.957362 0.339267 0.040 Uiso 1 1 calc R U . . .
H8B_3 H 0.548341 0.893861 0.437515 0.040 Uiso 1 1 calc R U . . .
H8C_3 H 0.477607 0.910991 0.360966 0.040 Uiso 1 1 calc R U . . .
C9_3 C 0.76805(8) 0.77395(8) 0.13249(6) 0.02568(19) Uani 1 1 d . . . . .
H9A_3 H 0.791160 0.714643 0.119506 0.039 Uiso 1 1 calc R U . . .
H9B_3 H 0.826739 0.808285 0.131772 0.039 Uiso 1 1 calc R U . . .
H9C_3 H 0.728178 0.808690 0.086485 0.039 Uiso 1 1 calc R U . . .
C1_4 C 0.94159(6) 0.73344(6) 0.76394(6) 0.01630(15) Uani 1 1 d . . . . .
C2_4 C 0.92789(7) 0.80957(6) 0.69236(6) 0.01776(16) Uani 1 1 d . . . . .
C3_4 C 0.88507(7) 0.89127(6) 0.71167(7) 0.02128(17) Uani 1 1 d . . . . .
H3_4 H 0.875656 0.942750 0.663270 0.026 Uiso 1 1 calc R U . . .
C4_4 C 0.85573(7) 0.89908(6) 0.80054(7) 0.02191(18) Uani 1 1 d . . . . .
C5_4 C 0.87410(7) 0.82419(7) 0.87033(7) 0.02078(17) Uani 1 1 d . . . . .
H5_4 H 0.856084 0.829187 0.931062 0.025 Uiso 1 1 calc R U . . .
C6_4 C 0.91836(7) 0.74178(6) 0.85351(6) 0.01828(16) Uani 1 1 d . . . . .
C7_4 C 0.94328(8) 0.66429(7) 0.93094(7) 0.02476(19) Uani 1 1 d . . . . .
H7A_4 H 0.918111 0.607429 0.925498 0.037 Uiso 1 1 calc R U . . .
H7B_4 H 0.911152 0.677815 0.988288 0.037 Uiso 1 1 calc R U . . .
H7C_4 H 1.016747 0.657296 0.929316 0.037 Uiso 1 1 calc R U . . .
C8_4 C 0.80643(9) 0.98695(7) 0.82038(9) 0.0327(2) Uani 1 1 d . . . . .
H8A_4 H 0.856989 1.033429 0.805557 0.049 Uiso 1 1 calc R U . . .
H8B_4 H 0.777994 0.976086 0.884644 0.049 Uiso 1 1 calc R U . . .
H8C_4 H 0.752260 1.008406 0.783843 0.049 Uiso 1 1 calc R U . . .
C9_4 C 0.96151(7) 0.80310(7) 0.59589(6) 0.02192(17) Uani 1 1 d . . . . .
H9A_4 H 0.947399 0.862126 0.554781 0.033 Uiso 1 1 calc R U . . .
H9B_4 H 0.924683 0.755714 0.583623 0.033 Uiso 1 1 calc R U . . .
H9C_4 H 1.034263 0.787260 0.586617 0.033 Uiso 1 1 calc R U . . .
C1_5 C 0.91843(6) 0.42364(6) 0.69207(6) 0.01492(14) Uani 1 1 d . . . . .
C2_5 C 0.88691(6) 0.43388(6) 0.60776(6) 0.01563(15) Uani 1 1 d . . . . .
C3_5 C 0.85525(7) 0.35799(6) 0.58547(6) 0.01839(16) Uani 1 1 d . . . . .
H3_5 H 0.836839 0.365151 0.527422 0.022 Uiso 1 1 calc R U . . .
C4_5 C 0.84993(7) 0.27228(6) 0.64585(7) 0.01916(16) Uani 1 1 d . . . . .
C5_5 C 0.87745(7) 0.26386(6) 0.73045(6) 0.01889(16) Uani 1 1 d . . . . .
H5_5 H 0.871318 0.206690 0.773641 0.023 Uiso 1 1 calc R U . . .
C6_5 C 0.91375(7) 0.33697(6) 0.75360(6) 0.01672(15) Uani 1 1 d . . . . .
C7_5 C 0.94943(8) 0.32023(7) 0.84388(7) 0.02336(18) Uani 1 1 d . . . . .
H7A_5 H 1.020826 0.299023 0.837993 0.035 Uiso 1 1 calc R U . . .
H7B_5 H 0.909079 0.273546 0.888259 0.035 Uiso 1 1 calc R U . . .
H7C_5 H 0.941545 0.377245 0.864046 0.035 Uiso 1 1 calc R U . . .
C8_5 C 0.81836(9) 0.19083(7) 0.61921(8) 0.0267(2) Uani 1 1 d . . . . .
H8A_5 H 0.796560 0.210966 0.559733 0.040 Uiso 1 1 calc R U . . .
H8B_5 H 0.762309 0.162527 0.664016 0.040 Uiso 1 1 calc R U . . .
H8C_5 H 0.875704 0.146142 0.616595 0.040 Uiso 1 1 calc R U . . .
C9_5 C 0.88552(7) 0.52521(6) 0.54089(6) 0.01871(16) Uani 1 1 d . . . . .
H9A_5 H 0.886979 0.516077 0.480215 0.028 Uiso 1 1 calc R U . . .
H9B_5 H 0.944836 0.558048 0.541637 0.028 Uiso 1 1 calc R U . . .
H9C_5 H 0.823845 0.561085 0.557199 0.028 Uiso 1 1 calc R U . . .
C1_6 C 0.52410(6) 0.68195(6) 0.73377(6) 0.01516(14) Uani 1 1 d . . . . .
C2_6 C 0.49593(7) 0.61836(6) 0.81246(6) 0.01823(16) Uani 1 1 d . . . . .
C3_6 C 0.53786(7) 0.62056(6) 0.89308(6) 0.01942(16) Uani 1 1 d . . . . .
H3_6 H 0.504541 0.590433 0.950924 0.023 Uiso 1 1 calc R U . . .
C4_6 C 0.62294(7) 0.66448(6) 0.88712(6) 0.01789(16) Uani 1 1 d . . . . .
C5_6 C 0.67908(7) 0.70444(6) 0.79645(6) 0.01599(15) Uani 1 1 d . . . . .
H5_6 H 0.722601 0.752588 0.801436 0.019 Uiso 1 1 calc R U . . .
C6_6 C 0.60536(6) 0.74897(6) 0.72777(6) 0.01517(14) Uani 1 1 d . . . . .
C7_6 C 0.54872(7) 0.83556(6) 0.75016(6) 0.01981(16) Uani 1 1 d . . . . .
H7A_6 H 0.597675 0.880601 0.747985 0.030 Uiso 1 1 calc R U . . .
H7B_6 H 0.509149 0.819587 0.810848 0.030 Uiso 1 1 calc R U . . .
H7C_6 H 0.503293 0.861602 0.705889 0.030 Uiso 1 1 calc R U . . .
C8_6 C 0.42428(8) 0.54321(7) 0.82401(7) 0.02450(19) Uani 1 1 d . . . . .
H8A_6 H 0.417000 0.535361 0.764504 0.037 Uiso 1 1 calc R U . . .
H8B_6 H 0.358061 0.559756 0.855198 0.037 Uiso 1 1 calc R U . . .
H8C_6 H 0.451350 0.485830 0.859802 0.037 Uiso 1 1 calc R U . . .
C9_6 C 0.66065(8) 0.67412(7) 0.97021(6) 0.02282(18) Uani 1 1 d . . . . .
H9A_6 H 0.731010 0.650199 0.969212 0.034 Uiso 1 1 calc R U . . .
H9B_6 H 0.618740 0.639576 1.024256 0.034 Uiso 1 1 calc R U . . .
H9C_6 H 0.656776 0.738875 0.971266 0.034 Uiso 1 1 calc R U . . .
C1_7 C 0.48398(9) 0.97226(9) 1.09345(7) 0.0306(2) Uani 1 1 d . . . . .
H1_7 H 0.472995 0.953064 1.157569 0.037 Uiso 1 1 calc R U . . .
C2_7 C 0.53269(8) 0.91266(8) 1.04266(8) 0.0296(2) Uani 1 1 d . . . . .
H2_7 H 0.555050 0.852932 1.072077 0.036 Uiso 1 1 calc R U . . .
C3_7 C 0.54861(8) 0.94041(8) 0.94909(8) 0.0297(2) Uani 1 1 d . . . . .
H3_7 H 0.581730 0.899759 0.914242 0.036 Uiso 1 1 calc R U . . .
C1_8 C 0.85243(10) 0.15591(9) 1.13506(8) 0.0354(3) Uani 1 1 d . . . . .
H1_8 H 0.886358 0.194027 1.159579 0.042 Uiso 1 1 calc R U . . .
C2_8 C 0.75038(9) 0.14124(8) 1.16578(8) 0.0306(2) Uani 1 1 d . . . . .
H2_8 H 0.714350 0.169826 1.210670 0.037 Uiso 1 1 calc R U . . .
C3_8 C 0.70148(8) 0.08467(7) 1.13057(7) 0.02621(19) Uani 1 1 d . . . . .
H3_8 H 0.631886 0.074118 1.151648 0.031 Uiso 1 1 calc R U . . .
C4_8 C 0.75394(9) 0.04355(8) 1.06473(8) 0.0291(2) Uani 1 1 d . . . . .
H4_8 H 0.720337 0.004717 1.040782 0.035 Uiso 1 1 calc R U . . .
C5_8 C 0.85577(9) 0.05902(9) 1.03359(9) 0.0337(2) Uani 1 1 d . . . . .
H5_8 H 0.891664 0.031078 0.988159 0.040 Uiso 1 1 calc R U . . .
C6_8 C 0.90468(9) 0.11524(10) 1.06899(8) 0.0358(3) Uani 1 1 d . . . . .
H6_8 H 0.974242 0.125873 1.047833 0.043 Uiso 1 1 calc R U . . .
Al1_9 Al 0.76755(2) 0.61543(2) 0.72797(2) 0.01387(6) Uani 1 1 d . . . . .
Al2_9 Al 0.68113(2) 0.73367(2) 0.60536(2) 0.01348(6) Uani 1 1 d . . . . .
C1_10 C 0.70671(6) 0.48840(6) 0.78359(6) 0.01584(15) Uani 1 1 d . . . . .
N2_10 N 0.71413(6) 0.43456(5) 0.86717(5) 0.01744(14) Uani 1 1 d . . . . .
C3_10 C 0.66901(7) 0.35172(6) 0.88192(6) 0.01949(16) Uani 1 1 d . . . . .
C4_10 C 0.63247(7) 0.35383(6) 0.80501(6) 0.01932(16) Uani 1 1 d . . . . .
N5_10 N 0.65551(6) 0.43815(5) 0.74659(5) 0.01648(13) Uani 1 1 d . . . . .
C6_10 C 0.62499(7) 0.46849(6) 0.65746(6) 0.01916(16) Uani 1 1 d . . . . .
H6A_10 H 0.640793 0.532722 0.631577 0.029 Uiso 1 1 calc R U . . .
H6B_10 H 0.552083 0.462325 0.662821 0.029 Uiso 1 1 calc R U . . .
H6C_10 H 0.661569 0.430839 0.618023 0.029 Uiso 1 1 calc R U . . .
C7_10 C 0.58178(9) 0.28318(7) 0.77897(8) 0.0278(2) Uani 1 1 d . . . . .
H7A_10 H 0.512295 0.304999 0.770713 0.042 Uiso 1 1 calc R U . . .
H7B_10 H 0.580695 0.226419 0.826717 0.042 Uiso 1 1 calc R U . . .
H7C_10 H 0.618942 0.271576 0.722324 0.042 Uiso 1 1 calc R U . . .
C8_10 C 0.66823(8) 0.27845(7) 0.96692(7) 0.02590(19) Uani 1 1 d . . . . .
H8A_10 H 0.631984 0.226654 0.962819 0.039 Uiso 1 1 calc R U . . .
H8B_10 H 0.634270 0.302419 1.018183 0.039 Uiso 1 1 calc R U . . .
H8C_10 H 0.737928 0.258072 0.975679 0.039 Uiso 1 1 calc R U . . .
C9_10 C 0.75734(8) 0.46268(7) 0.93542(6) 0.02299(18) Uani 1 1 d . . . . .
H9A_10 H 0.801812 0.513167 0.906139 0.034 Uiso 1 1 calc R U . . .
H9B_10 H 0.796465 0.410898 0.968043 0.034 Uiso 1 1 calc R U . . .
H9C_10 H 0.702847 0.482910 0.978040 0.034 Uiso 1 1 calc R U . . .
C1_11 C 0.74869(6) 0.83917(6) 0.50399(6) 0.01565(15) Uani 1 1 d . . . . .
N2_11 N 0.81502(5) 0.83001(5) 0.42983(5) 0.01470(13) Uani 1 1 d . . . . .
C3_11 C 0.84740(7) 0.91410(6) 0.37657(6) 0.01667(15) Uani 1 1 d . . . . .
C4_11 C 0.80044(7) 0.97843(6) 0.41927(6) 0.01894(16) Uani 1 1 d . . . . .
N5_11 N 0.74057(6) 0.93086(5) 0.49642(5) 0.01850(14) Uani 1 1 d . . . . .
C6_11 C 0.67193(9) 0.97542(7) 0.55786(7) 0.0274(2) Uani 1 1 d . . . . .
H6A_11 H 0.630525 1.023620 0.523112 0.041 Uiso 1 1 calc R U . . .
H6B_11 H 0.711136 1.002430 0.591654 0.041 Uiso 1 1 calc R U . . .
H6C_11 H 0.627905 0.930194 0.600175 0.041 Uiso 1 1 calc R U . . .
C7_11 C 0.80565(9) 1.07981(7) 0.39596(7) 0.0285(2) Uani 1 1 d . . . . .
H7A_11 H 0.856370 1.098923 0.342163 0.043 Uiso 1 1 calc R U . . .
H7B_11 H 0.824565 1.098882 0.446666 0.043 Uiso 1 1 calc R U . . .
H7C_11 H 0.739445 1.108372 0.383703 0.043 Uiso 1 1 calc R U . . .
C8_11 C 0.91711(8) 0.92390(7) 0.28928(6) 0.02299(18) Uani 1 1 d . . . . .
H8A_11 H 0.882234 0.908936 0.244550 0.034 Uiso 1 1 calc R U . . .
H8B_11 H 0.976711 0.882156 0.298115 0.034 Uiso 1 1 calc R U . . .
H8C_11 H 0.938288 0.987066 0.267680 0.034 Uiso 1 1 calc R U . . .
C9_11 C 0.85013(7) 0.74279(6) 0.40872(6) 0.01825(16) Uani 1 1 d . . . . .
H9A_11 H 0.835680 0.743055 0.348718 0.027 Uiso 1 1 calc R U . . .
H9B_11 H 0.815170 0.693126 0.453981 0.027 Uiso 1 1 calc R U . . .
H9C_11 H 0.923178 0.733512 0.409272 0.027 Uiso 1 1 calc R U . . .

loop_
_atom_site_aniso_label
_atom_site_aniso_U_11
_atom_site_aniso_U_22
_atom_site_aniso_U_33
_atom_site_aniso_U_23
_atom_site_aniso_U_13
_atom_site_aniso_U_12
C1_1 0.0136(3) 0.0152(3) 0.0140(3) -0.0031(3) -0.0004(3) 0.0003(3)
C2_1 0.0152(4) 0.0179(4) 0.0144(3) -0.0040(3) -0.0010(3) 0.0009(3)
C3_1 0.0164(4) 0.0273(4) 0.0172(4) -0.0063(3) -0.0035(3) -0.0004(3)
C4_1 0.0136(4) 0.0273(4) 0.0207(4) -0.0065(3) -0.0024(3) -0.0014(3)
C5_1 0.0141(4) 0.0215(4) 0.0172(4) -0.0046(3) 0.0005(3) -0.0016(3)
C6_1 0.0137(3) 0.0159(3) 0.0144(3) -0.0034(3) -0.0005(3) -0.0007(3)
C1_2 0.0147(3) 0.0168(4) 0.0144(3) -0.0049(3) -0.0024(3) 0.0007(3)
C2_2 0.0151(4) 0.0169(4) 0.0156(3) -0.0053(3) -0.0025(3) 0.0002(3)
C3_2 0.0153(4) 0.0204(4) 0.0246(4) -0.0091(3) -0.0030(3) 0.0025(3)
C4_2 0.0140(4) 0.0252(4) 0.0326(5) -0.0123(4) -0.0037(3) 0.0016(3)
C5_2 0.0154(4) 0.0229(4) 0.0303(5) -0.0120(4) -0.0035(3) -0.0014(3)
C6_2 0.0151(4) 0.0183(4) 0.0178(4) -0.0069(3) -0.0020(3) 0.0002(3)
C1_3 0.0144(3) 0.0193(4) 0.0135(3) -0.0048(3) -0.0024(3) 0.0014(3)
C2_3 0.0189(4) 0.0187(4) 0.0154(4) -0.0046(3) -0.0017(3) 0.0035(3)
C3_3 0.0211(4) 0.0208(4) 0.0149(4) -0.0021(3) -0.0016(3) 0.0023(3)
C4_3 0.0160(4) 0.0264(4) 0.0135(4) -0.0054(3) -0.0019(3) 0.0028(3)
C5_3 0.0163(4) 0.0225(4) 0.0174(4) -0.0087(3) -0.0033(3) 0.0038(3)
C6_3 0.0153(4) 0.0184(4) 0.0166(4) -0.0053(3) -0.0037(3) 0.0009(3)
C7_3 0.0237(4) 0.0180(4) 0.0229(4) -0.0042(3) -0.0029(3) -0.0002(3)
C8_3 0.0342(5) 0.0204(4) 0.0219(4) -0.0059(3) 0.0007(4) 0.0082(4)
C9_3 0.0226(4) 0.0368(5) 0.0150(4) -0.0059(4) 0.0011(3) 0.0035(4)
C1_4 0.0138(3) 0.0180(4) 0.0186(4) -0.0076(3) -0.0017(3) -0.0015(3)
C2_4 0.0153(4) 0.0194(4) 0.0192(4) -0.0060(3) -0.0010(3) -0.0036(3)
C3_4 0.0201(4) 0.0174(4) 0.0249(4) -0.0041(3) 0.0001(3) -0.0033(3)
C4_4 0.0193(4) 0.0182(4) 0.0289(5) -0.0098(3) 0.0020(3) -0.0038(3)
C5_4 0.0192(4) 0.0236(4) 0.0220(4) -0.0116(3) 0.0008(3) -0.0043(3)
C6_4 0.0172(4) 0.0208(4) 0.0183(4) -0.0071(3) -0.0022(3) -0.0025(3)
C7_4 0.0271(5) 0.0278(5) 0.0195(4) -0.0054(3) -0.0048(3) -0.0005(4)
C8_4 0.0338(6) 0.0205(4) 0.0422(6) -0.0135(4) 0.0074(5) -0.0013(4)
C9_4 0.0214(4) 0.0264(4) 0.0178(4) -0.0058(3) -0.0002(3) -0.0052(3)
C1_5 0.0132(3) 0.0157(3) 0.0160(3) -0.0052(3) -0.0016(3) 0.0011(3)
C2_5 0.0156(4) 0.0158(3) 0.0153(4) -0.0048(3) -0.0017(3) 0.0015(3)
C3_5 0.0194(4) 0.0187(4) 0.0186(4) -0.0067(3) -0.0049(3) 0.0014(3)
C4_5 0.0181(4) 0.0168(4) 0.0238(4) -0.0070(3) -0.0041(3) 0.0003(3)
C5_5 0.0184(4) 0.0160(4) 0.0208(4) -0.0028(3) -0.0021(3) 0.0005(3)
C6_5 0.0157(4) 0.0176(4) 0.0164(4) -0.0040(3) -0.0025(3) 0.0018(3)
C7_5 0.0263(5) 0.0251(4) 0.0183(4) -0.0032(3) -0.0071(3) 0.0021(4)
C8_5 0.0307(5) 0.0188(4) 0.0343(5) -0.0088(4) -0.0111(4) -0.0015(4)
C9_5 0.0220(4) 0.0173(4) 0.0156(4) -0.0035(3) -0.0018(3) 0.0023(3)
C1_6 0.0128(3) 0.0180(4) 0.0136(3) -0.0037(3) 0.0003(3) -0.0003(3)
C2_6 0.0168(4) 0.0212(4) 0.0151(4) -0.0032(3) 0.0006(3) -0.0018(3)
C3_6 0.0197(4) 0.0226(4) 0.0131(4) -0.0021(3) 0.0012(3) -0.0003(3)
C4_6 0.0196(4) 0.0203(4) 0.0131(3) -0.0049(3) -0.0008(3) 0.0018(3)
C5_6 0.0162(4) 0.0183(4) 0.0132(3) -0.0043(3) -0.0007(3) -0.0009(3)
C6_6 0.0147(3) 0.0162(3) 0.0139(3) -0.0039(3) 0.0001(3) -0.0009(3)
C7_6 0.0210(4) 0.0190(4) 0.0181(4) -0.0060(3) 0.0010(3) 0.0025(3)
C8_6 0.0227(4) 0.0266(5) 0.0211(4) 0.0003(3) -0.0001(3) -0.0085(4)
C9_6 0.0271(5) 0.0267(4) 0.0149(4) -0.0060(3) -0.0029(3) -0.0011(4)
C1_7 0.0269(5) 0.0417(6) 0.0210(5) -0.0026(4) -0.0030(4) -0.0064(4)
C2_7 0.0241(5) 0.0302(5) 0.0306(5) 0.0005(4) -0.0030(4) -0.0057(4)
C3_7 0.0256(5) 0.0350(5) 0.0300(5) -0.0110(4) -0.0015(4) -0.0064(4)
C1_8 0.0378(6) 0.0395(6) 0.0307(5) -0.0037(5) -0.0114(5) -0.0145(5)
C2_8 0.0365(6) 0.0301(5) 0.0252(5) -0.0045(4) -0.0067(4) -0.0044(4)
C3_8 0.0247(5) 0.0237(4) 0.0277(5) -0.0009(4) -0.0044(4) -0.0030(4)
C4_8 0.0279(5) 0.0272(5) 0.0331(5) -0.0074(4) -0.0044(4) -0.0054(4)
C5_8 0.0272(5) 0.0400(6) 0.0331(6) -0.0093(5) -0.0019(4) -0.0021(4)
C6_8 0.0260(5) 0.0474(7) 0.0321(6) -0.0015(5) -0.0069(4) -0.0108(5)
Al1_9 0.01291(11) 0.01528(12) 0.01333(11) -0.00416(9) -0.00132(8) 0.00036(9)
Al2_9 0.01208(11) 0.01450(11) 0.01264(11) -0.00272(9) 0.00051(8) -0.00045(8)
C1_10 0.0142(3) 0.0185(4) 0.0136(3) -0.0028(3) -0.0012(3) 0.0002(3)
N2_10 0.0181(3) 0.0189(3) 0.0137(3) -0.0016(3) -0.0017(3) -0.0005(3)
C3_10 0.0185(4) 0.0187(4) 0.0180(4) 0.0002(3) -0.0004(3) -0.0010(3)
C4_10 0.0182(4) 0.0176(4) 0.0196(4) -0.0002(3) -0.0013(3) -0.0032(3)
N5_10 0.0157(3) 0.0170(3) 0.0152(3) -0.0008(3) -0.0020(2) -0.0025(3)
C6_10 0.0204(4) 0.0207(4) 0.0161(4) -0.0019(3) -0.0053(3) -0.0025(3)
C7_10 0.0304(5) 0.0227(4) 0.0297(5) -0.0002(4) -0.0077(4) -0.0100(4)
C8_10 0.0273(5) 0.0238(4) 0.0205(4) 0.0042(3) -0.0017(4) -0.0005(4)
C9_10 0.0279(5) 0.0254(4) 0.0164(4) -0.0044(3) -0.0069(3) -0.0001(4)
C1_11 0.0149(3) 0.0160(4) 0.0150(3) -0.0037(3) 0.0004(3) -0.0006(3)
N2_11 0.0145(3) 0.0147(3) 0.0136(3) -0.0027(2) 0.0001(2) -0.0006(2)
C3_11 0.0168(4) 0.0166(4) 0.0148(3) -0.0019(3) 0.0004(3) -0.0022(3)
C4_11 0.0217(4) 0.0160(4) 0.0171(4) -0.0024(3) 0.0014(3) -0.0030(3)
N5_11 0.0204(3) 0.0160(3) 0.0169(3) -0.0042(3) 0.0033(3) -0.0010(3)
C6_11 0.0322(5) 0.0215(4) 0.0252(5) -0.0089(4) 0.0079(4) 0.0017(4)
C7_11 0.0399(6) 0.0163(4) 0.0264(5) -0.0041(3) 0.0038(4) -0.0059(4)
C8_11 0.0242(4) 0.0230(4) 0.0171(4) -0.0017(3) 0.0051(3) -0.0018(3)
C9_11 0.0200(4) 0.0161(4) 0.0176(4) -0.0050(3) 0.0002(3) 0.0014(3)

loop_
_atom_type_symbol
_atom_type_description
_atom_type_scat_dispersion_real
_atom_type_scat_dispersion_imag
_atom_type_scat_source
C C 0.0033 0.0016 'International Tables Vol C Tables 4.2.6.8 and 6.1.1.4'
H H 0.0000 0.0000 'International Tables Vol C Tables 4.2.6.8 and 6.1.1.4'
Al Al 0.0645 0.0514 'International Tables Vol C Tables 4.2.6.8 and 6.1.1.4'
N N 0.0061 0.0033 'International Tables Vol C Tables 4.2.6.8 and 6.1.1.4'

loop_
_geom_angle_atom_site_label_1
_geom_angle_atom_site_label_2
_geom_angle_atom_site_label_3
_geom_angle
_geom_angle_site_symmetry_1
_geom_angle_site_symmetry_3
_geom_angle_publ_flag
C2_1 C1_1 C6_1 117.43(8) . . ?
C2_1 C1_1 Al2_9 137.72(6) . . ?
C6_1 C1_1 Al2_9 104.69(6) . . ?
C3_1 C2_1 C1_1 120.77(8) . . ?
C3_1 C2_1 C1_3 117.37(8) . . ?
C1_1 C2_1 C1_3 121.86(8) . . ?
C4_1 C3_1 C2_1 120.72(8) . . ?
C4_1 C3_1 H3_1 119.6 . . ?
C2_1 C3_1 H3_1 119.6 . . ?
C5_1 C4_1 C3_1 119.80(8) . . ?
C5_1 C4_1 H4_1 120.1 . . ?
C3_1 C4_1 H4_1 120.1 . . ?
C4_1 C5_1 C6_1 120.06(8) . . ?
C4_1 C5_1 H5_1 120.0 . . ?
C6_1 C5_1 H5_1 120.0 . . ?
C5_1 C6_1 C1_1 121.07(8) . . ?
C5_1 C6_1 C1_6 122.91(8) . . ?
C1_1 C6_1 C1_6 116.00(7) . . ?
C6_2 C1_2 C2_2 114.91(8) . . ?
C6_2 C1_2 Al1_9 120.44(6) . . ?
C2_2 C1_2 Al1_9 124.39(6) . . ?
C3_2 C2_2 C1_2 121.48(8) . . ?
C3_2 C2_2 C1_5 113.26(7) . . ?
C1_2 C2_2 C1_5 125.25(8) . . ?
C4_2 C3_2 C2_2 121.57(8) . . ?
C4_2 C3_2 H3_2 119.2 . . ?
C2_2 C3_2 H3_2 119.2 . . ?
C3_2 C4_2 C5_2 118.54(9) . . ?
C3_2 C4_2 H4_2 120.7 . . ?
C5_2 C4_2 H4_2 120.7 . . ?
C4_2 C5_2 C6_2 120.47(9) . . ?
C4_2 C5_2 H5_2 119.8 . . ?
C6_2 C5_2 H5_2 119.8 . . ?
C5_2 C6_2 C1_2 123.03(8) . . ?
C5_2 C6_2 C1_4 116.36(8) . . ?
C1_2 C6_2 C1_4 120.60(8) . . ?
C2_3 C1_3 C6_3 119.06(8) . . ?
C2_3 C1_3 C2_1 120.42(8) . . ?
C6_3 C1_3 C2_1 120.46(8) . . ?
C3_3 C2_3 C1_3 119.89(8) . . ?
C3_3 C2_3 C8_3 119.10(8) . . ?
C1_3 C2_3 C8_3 121.00(8) . . ?
C4_3 C3_3 C2_3 121.56(9) . . ?
C4_3 C3_3 H3_3 119.2 . . ?
C2_3 C3_3 H3_3 119.2 . . ?
C5_3 C4_3 C3_3 118.15(8) . . ?
C5_3 C4_3 C9_3 121.13(9) . . ?
C3_3 C4_3 C9_3 120.72(9) . . ?
C4_3 C5_3 C6_3 121.79(8) . . ?
C4_3 C5_3 H5_3 119.1 . . ?
C6_3 C5_3 H5_3 119.1 . . ?
C5_3 C6_3 C1_3 119.50(8) . . ?
C5_3 C6_3 C7_3 118.87(8) . . ?
C1_3 C6_3 C7_3 121.61(8) . . ?
C6_3 C7_3 H7A_3 109.5 . . ?
C6_3 C7_3 H7B_3 109.5 . . ?
H7A_3 C7_3 H7B_3 109.5 . . ?
C6_3 C7_3 H7C_3 109.5 . . ?
H7A_3 C7_3 H7C_3 109.5 . . ?
H7B_3 C7_3 H7C_3 109.5 . . ?
C2_3 C8_3 H8A_3 109.5 . . ?
C2_3 C8_3 H8B_3 109.5 . . ?
H8A_3 C8_3 H8B_3 109.5 . . ?
C2_3 C8_3 H8C_3 109.5 . . ?
H8A_3 C8_3 H8C_3 109.5 . . ?
H8B_3 C8_3 H8C_3 109.5 . . ?
C4_3 C9_3 H9A_3 109.5 . . ?
C4_3 C9_3 H9B_3 109.5 . . ?
H9A_3 C9_3 H9B_3 109.5 . . ?
C4_3 C9_3 H9C_3 109.5 . . ?
H9A_3 C9_3 H9C_3 109.5 . . ?
H9B_3 C9_3 H9C_3 109.5 . . ?
C6_4 C1_4 C2_4 119.95(8) . . ?
C6_4 C1_4 C6_2 120.24(8) . . ?
C2_4 C1_4 C6_2 119.79(8) . . ?
C3_4 C2_4 C1_4 119.23(8) . . ?
C3_4 C2_4 C9_4 120.72(9) . . ?
C1_4 C2_4 C9_4 120.04(8) . . ?
C2_4 C3_4 C4_4 121.48(9) . . ?
C2_4 C3_4 H3_4 119.3 . . ?
C4_4 C3_4 H3_4 119.3 . . ?
C5_4 C4_4 C3_4 118.34(9) . . ?
C5_4 C4_4 C8_4 120.78(9) . . ?
C3_4 C4_4 C8_4 120.88(10) . . ?
C4_4 C5_4 C6_4 121.72(9) . . ?
C4_4 C5_4 H5_4 119.1 . . ?
C6_4 C5_4 H5_4 119.1 . . ?
C5_4 C6_4 C1_4 119.07(9) . . ?
C5_4 C6_4 C7_4 119.96(8) . . ?
C1_4 C6_4 C7_4 120.95(8) . . ?
C6_4 C7_4 H7A_4 109.5 . . ?
C6_4 C7_4 H7B_4 109.5 . . ?
H7A_4 C7_4 H7B_4 109.5 . . ?
C6_4 C7_4 H7C_4 109.5 . . ?
H7A_4 C7_4 H7C_4 109.5 . . ?
H7B_4 C7_4 H7C_4 109.5 . . ?
C4_4 C8_4 H8A_4 109.5 . . ?
C4_4 C8_4 H8B_4 109.5 . . ?
H8A_4 C8_4 H8B_4 109.5 . . ?
C4_4 C8_4 H8C_4 109.5 . . ?
H8A_4 C8_4 H8C_4 109.5 . . ?
H8B_4 C8_4 H8C_4 109.5 . . ?
C2_4 C9_4 H9A_4 109.5 . . ?
C2_4 C9_4 H9B_4 109.5 . . ?
H9A_4 C9_4 H9B_4 109.5 . . ?
C2_4 C9_4 H9C_4 109.5 . . ?
H9A_4 C9_4 H9C_4 109.5 . . ?
H9B_4 C9_4 H9C_4 109.5 . . ?
C2_5 C1_5 C6_5 118.70(8) . . ?
C2_5 C1_5 C2_2 120.81(8) . . ?
C6_5 C1_5 C2_2 119.99(8) . . ?
C3_5 C2_5 C1_5 119.76(8) . . ?
C3_5 C2_5 C9_5 118.87(8) . . ?
C1_5 C2_5 C9_5 121.37(8) . . ?
C4_5 C3_5 C2_5 121.95(8) . . ?
C4_5 C3_5 H3_5 119.0 . . ?
C2_5 C3_5 H3_5 119.0 . . ?
C3_5 C4_5 C5_5 117.73(8) . . ?
C3_5 C4_5 C8_5 120.93(9) . . ?
C5_5 C4_5 C8_5 121.32(9) . . ?
C4_5 C5_5 C6_5 121.92(8) . . ?
C4_5 C5_5 H5_5 119.0 . . ?
C6_5 C5_5 H5_5 119.0 . . ?
C5_5 C6_5 C1_5 119.83(8) . . ?
C5_5 C6_5 C7_5 118.57(8) . . ?
C1_5 C6_5 C7_5 121.59(8) . . ?
C6_5 C7_5 H7A_5 109.5 . . ?
C6_5 C7_5 H7B_5 109.5 . . ?
H7A_5 C7_5 H7B_5 109.5 . . ?
C6_5 C7_5 H7C_5 109.5 . . ?
H7A_5 C7_5 H7C_5 109.5 . . ?
H7B_5 C7_5 H7C_5 109.5 . . ?
C4_5 C8_5 H8A_5 109.5 . . ?
C4_5 C8_5 H8B_5 109.5 . . ?
H8A_5 C8_5 H8B_5 109.5 . . ?
C4_5 C8_5 H8C_5 109.5 . . ?
H8A_5 C8_5 H8C_5 109.5 . . ?
H8B_5 C8_5 H8C_5 109.5 . . ?
C2_5 C9_5 H9A_5 109.5 . . ?
C2_5 C9_5 H9B_5 109.5 . . ?
H9A_5 C9_5 H9B_5 109.5 . . ?
C2_5 C9_5 H9C_5 109.5 . . ?
H9A_5 C9_5 H9C_5 109.5 . . ?
H9B_5 C9_5 H9C_5 109.5 . . ?
C2_6 C1_6 C6_1 124.31(8) . . ?
C2_6 C1_6 C6_6 120.49(8) . . ?
C6_1 C1_6 C6_6 115.20(7) . . ?
C1_6 C2_6 C3_6 118.92(8) . . ?
C1_6 C2_6 C8_6 125.21(8) . . ?
C3_6 C2_6 C8_6 115.86(8) . . ?
C4_6 C3_6 C2_6 121.51(8) . . ?
C4_6 C3_6 H3_6 119.2 . . ?
C2_6 C3_6 H3_6 119.2 . . ?
C3_6 C4_6 C5_6 118.78(8) . . ?
C3_6 C4_6 C9_6 121.44(8) . . ?
C5_6 C4_6 C9_6 119.77(8) . . ?
C4_6 C5_6 C6_6 111.34(7) . . ?
C4_6 C5_6 Al1_9 117.72(6) . . ?
C6_6 C5_6 Al1_9 100.93(5) . . ?
C4_6 C5_6 H5_6 108.8 . . ?
C6_6 C5_6 H5_6 108.8 . . ?
Al1_9 C5_6 H5_6 108.8 . . ?
C1_6 C6_6 C7_6 106.22(7) . . ?
C1_6 C6_6 C5_6 109.45(7) . . ?
C7_6 C6_6 C5_6 111.67(7) . . ?
C1_6 C6_6 Al2_9 94.97(5) . . ?
C7_6 C6_6 Al2_9 127.89(6) . . ?
C5_6 C6_6 Al2_9 104.64(5) . . ?
C6_6 C7_6 H7A_6 109.5 . . ?
C6_6 C7_6 H7B_6 109.5 . . ?
H7A_6 C7_6 H7B_6 109.5 . . ?
C6_6 C7_6 H7C_6 109.5 . . ?
H7A_6 C7_6 H7C_6 109.5 . . ?
H7B_6 C7_6 H7C_6 109.5 . . ?
C2_6 C8_6 H8A_6 109.5 . . ?
C2_6 C8_6 H8B_6 109.5 . . ?
H8A_6 C8_6 H8B_6 109.5 . . ?
C2_6 C8_6 H8C_6 109.5 . . ?
H8A_6 C8_6 H8C_6 109.5 . . ?
H8B_6 C8_6 H8C_6 109.5 . . ?
C4_6 C9_6 H9A_6 109.5 . . ?
C4_6 C9_6 H9B_6 109.5 . . ?
H9A_6 C9_6 H9B_6 109.5 . . ?
C4_6 C9_6 H9C_6 109.5 . . ?
H9A_6 C9_6 H9C_6 109.5 . . ?
H9B_6 C9_6 H9C_6 109.5 . . ?
C3_7 C1_7 C2_7 120.28(10) 2_677 . ?
C3_7 C1_7 H1_7 119.9 2_677 . ?
C2_7 C1_7 H1_7 119.9 . . ?
C3_7 C2_7 C1_7 119.98(11) . . ?
C3_7 C2_7 H2_7 120.0 . . ?
C1_7 C2_7 H2_7 120.0 . . ?
C2_7 C3_7 C1_7 119.74(11) . 2_677 ?
C2_7 C3_7 H3_7 120.1 . . ?
C1_7 C3_7 H3_7 120.1 2_677 . ?
C6_8 C1_8 C2_8 120.25(11) . . ?
C6_8 C1_8 H1_8 119.9 . . ?
C2_8 C1_8 H1_8 119.9 . . ?
C3_8 C2_8 C1_8 119.67(11) . . ?
C3_8 C2_8 H2_8 120.2 . . ?
C1_8 C2_8 H2_8 120.2 . . ?
C4_8 C3_8 C2_8 120.08(10) . . ?
C4_8 C3_8 H3_8 120.0 . . ?
C2_8 C3_8 H3_8 120.0 . . ?
C3_8 C4_8 C5_8 120.10(11) . . ?
C3_8 C4_8 H4_8 120.0 . . ?
C5_8 C4_8 H4_8 120.0 . . ?
C6_8 C5_8 C4_8 119.82(12) . . ?
C6_8 C5_8 H5_8 120.1 . . ?
C4_8 C5_8 H5_8 120.1 . . ?
C1_8 C6_8 C5_8 120.08(11) . . ?
C1_8 C6_8 H6_8 120.0 . . ?
C5_8 C6_8 H6_8 120.0 . . ?
C1_2 Al1_9 C1_10 100.68(4) . . ?
C1_2 Al1_9 C5_6 126.02(4) . . ?
C1_10 Al1_9 C5_6 105.28(4) . . ?
C1_2 Al1_9 Al2_9 129.10(3) . . ?
C1_10 Al1_9 Al2_9 119.19(3) . . ?
C5_6 Al1_9 Al2_9 74.56(3) . . ?
C1_1 Al2_9 C6_6 91.15(4) . . ?
C1_1 Al2_9 C1_11 106.66(4) . . ?
C6_6 Al2_9 C1_11 124.45(4) . . ?
C1_1 Al2_9 Al1_9 123.15(3) . . ?
C6_6 Al2_9 Al1_9 73.82(3) . . ?
C1_11 Al2_9 Al1_9 127.32(3) . . ?
N5_10 C1_10 N2_10 103.88(8) . . ?
N5_10 C1_10 Al1_9 129.83(6) . . ?
N2_10 C1_10 Al1_9 126.24(7) . . ?
C1_10 N2_10 C3_10 111.76(8) . . ?
C1_10 N2_10 C9_10 124.12(8) . . ?
C3_10 N2_10 C9_10 123.98(8) . . ?
C4_10 C3_10 N2_10 106.16(8) . . ?
C4_10 C3_10 C8_10 130.49(9) . . ?
N2_10 C3_10 C8_10 123.33(9) . . ?
C3_10 C4_10 N5_10 106.34(8) . . ?
C3_10 C4_10 C7_10 130.82(9) . . ?
N5_10 C4_10 C7_10 122.78(8) . . ?
C1_10 N5_10 C4_10 111.86(8) . . ?
C1_10 N5_10 C6_10 124.85(8) . . ?
C4_10 N5_10 C6_10 123.27(8) . . ?
N5_10 C6_10 H6A_10 109.5 . . ?
N5_10 C6_10 H6B_10 109.5 . . ?
H6A_10 C6_10 H6B_10 109.5 . . ?
N5_10 C6_10 H6C_10 109.5 . . ?
H6A_10 C6_10 H6C_10 109.5 . . ?
H6B_10 C6_10 H6C_10 109.5 . . ?
C4_10 C7_10 H7A_10 109.5 . . ?
C4_10 C7_10 H7B_10 109.5 . . ?
H7A_10 C7_10 H7B_10 109.5 . . ?
C4_10 C7_10 H7C_10 109.5 . . ?
H7A_10 C7_10 H7C_10 109.5 . . ?
H7B_10 C7_10 H7C_10 109.5 . . ?
C3_10 C8_10 H8A_10 109.5 . . ?
C3_10 C8_10 H8B_10 109.5 . . ?
H8A_10 C8_10 H8B_10 109.5 . . ?
C3_10 C8_10 H8C_10 109.5 . . ?
H8A_10 C8_10 H8C_10 109.5 . . ?
H8B_10 C8_10 H8C_10 109.5 . . ?
N2_10 C9_10 H9A_10 109.5 . . ?
N2_10 C9_10 H9B_10 109.5 . . ?
H9A_10 C9_10 H9B_10 109.5 . . ?
N2_10 C9_10 H9C_10 109.5 . . ?
H9A_10 C9_10 H9C_10 109.5 . . ?
H9B_10 C9_10 H9C_10 109.5 . . ?
N2_11 C1_11 N5_11 103.71(7) . . ?
N2_11 C1_11 Al2_9 126.50(6) . . ?
N5_11 C1_11 Al2_9 129.76(6) . . ?
C1_11 N2_11 C3_11 111.90(7) . . ?
C1_11 N2_11 C9_11 124.45(7) . . ?
C3_11 N2_11 C9_11 123.64(7) . . ?
C4_11 C3_11 N2_11 106.33(8) . . ?
C4_11 C3_11 C8_11 130.70(8) . . ?
N2_11 C3_11 C8_11 122.93(8) . . ?
C3_11 C4_11 N5_11 105.96(8) . . ?
C3_11 C4_11 C7_11 131.48(9) . . ?
N5_11 C4_11 C7_11 122.56(8) . . ?
C1_11 N5_11 C4_11 112.09(7) . . ?
C1_11 N5_11 C6_11 124.35(8) . . ?
C4_11 N5_11 C6_11 123.41(8) . . ?
N5_11 C6_11 H6A_11 109.5 . . ?
N5_11 C6_11 H6B_11 109.5 . . ?
H6A_11 C6_11 H6B_11 109.5 . . ?
N5_11 C6_11 H6C_11 109.5 . . ?
H6A_11 C6_11 H6C_11 109.5 . . ?
H6B_11 C6_11 H6C_11 109.5 . . ?
C4_11 C7_11 H7A_11 109.5 . . ?
C4_11 C7_11 H7B_11 109.5 . . ?
H7A_11 C7_11 H7B_11 109.5 . . ?
C4_11 C7_11 H7C_11 109.5 . . ?
H7A_11 C7_11 H7C_11 109.5 . . ?
H7B_11 C7_11 H7C_11 109.5 . . ?
C3_11 C8_11 H8A_11 109.5 . . ?
C3_11 C8_11 H8B_11 109.5 . . ?
H8A_11 C8_11 H8B_11 109.5 . . ?
C3_11 C8_11 H8C_11 109.5 . . ?
H8A_11 C8_11 H8C_11 109.5 . . ?
H8B_11 C8_11 H8C_11 109.5 . . ?
N2_11 C9_11 H9A_11 109.5 . . ?
N2_11 C9_11 H9B_11 109.5 . . ?
H9A_11 C9_11 H9B_11 109.5 . . ?
N2_11 C9_11 H9C_11 109.5 . . ?
H9A_11 C9_11 H9C_11 109.5 . . ?
H9B_11 C9_11 H9C_11 109.5 . . ?

loop_
_geom_bond_atom_site_label_1
_geom_bond_atom_site_label_2
_geom_bond_distance
_geom_bond_site_symmetry_2
_geom_bond_publ_flag
C1_1 C2_1 1.4077(12) . ?
C1_1 C6_1 1.4264(12) . ?
C1_1 Al2_9 2.0062(9) . ?
C2_1 C3_1 1.4025(12) . ?
C2_1 C1_3 1.5016(12) . ?
C3_1 C4_1 1.3935(13) . ?
C3_1 H3_1 0.9500 . ?
C4_1 C5_1 1.3891(13) . ?
C4_1 H4_1 0.9500 . ?
C5_1 C6_1 1.4023(12) . ?
C5_1 H5_1 0.9500 . ?
C6_1 C1_6 1.4808(12) . ?
C1_2 C6_2 1.4226(12) . ?
C1_2 C2_2 1.4254(12) . ?
C1_2 Al1_9 2.0605(9) . ?
C2_2 C3_2 1.4060(12) . ?
C2_2 C1_5 1.5047(12) . ?
C3_2 C4_2 1.3875(13) . ?
C3_2 H3_2 0.9500 . ?
C4_2 C5_2 1.3890(13) . ?
C4_2 H4_2 0.9500 . ?
C5_2 C6_2 1.3972(13) . ?
C5_2 H5_2 0.9500 . ?
C6_2 C1_4 1.4958(12) . ?
C1_3 C2_3 1.4063(12) . ?
C1_3 C6_3 1.4079(12) . ?
C2_3 C3_3 1.3968(12) . ?
C2_3 C8_3 1.5072(13) . ?
C3_3 C4_3 1.3924(13) . ?
C3_3 H3_3 0.9500 . ?
C4_3 C5_3 1.3920(13) . ?
C4_3 C9_3 1.5085(13) . ?
C5_3 C6_3 1.3996(12) . ?
C5_3 H5_3 0.9500 . ?
C6_3 C7_3 1.5068(13) . ?
C7_3 H7A_3 0.9800 . ?
C7_3 H7B_3 0.9800 . ?
C7_3 H7C_3 0.9800 . ?
C8_3 H8A_3 0.9800 . ?
C8_3 H8B_3 0.9800 . ?
C8_3 H8C_3 0.9800 . ?
C9_3 H9A_3 0.9800 . ?
C9_3 H9B_3 0.9800 . ?
C9_3 H9C_3 0.9800 . ?
C1_4 C6_4 1.4029(12) . ?
C1_4 C2_4 1.4044(13) . ?
C2_4 C3_4 1.3947(13) . ?
C2_4 C9_4 1.5091(13) . ?
C3_4 C4_4 1.3960(14) . ?
C3_4 H3_4 0.9500 . ?
C4_4 C5_4 1.3897(14) . ?
C4_4 C8_4 1.5083(14) . ?
C5_4 C6_4 1.3967(13) . ?
C5_4 H5_4 0.9500 . ?
C6_4 C7_4 1.5088(14) . ?
C7_4 H7A_4 0.9800 . ?
C7_4 H7B_4 0.9800 . ?
C7_4 H7C_4 0.9800 . ?
C8_4 H8A_4 0.9800 . ?
C8_4 H8B_4 0.9800 . ?
C8_4 H8C_4 0.9800 . ?
C9_4 H9A_4 0.9800 . ?
C9_4 H9B_4 0.9800 . ?
C9_4 H9C_4 0.9800 . ?
C1_5 C2_5 1.4079(12) . ?
C1_5 C6_5 1.4110(12) . ?
C2_5 C3_5 1.3990(12) . ?
C2_5 C9_5 1.5024(12) . ?
C3_5 C4_5 1.3924(13) . ?
C3_5 H3_5 0.9500 . ?
C4_5 C5_5 1.3932(13) . ?
C4_5 C8_5 1.5100(13) . ?
C5_5 C6_5 1.3957(13) . ?
C5_5 H5_5 0.9500 . ?
C6_5 C7_5 1.5085(13) . ?
C7_5 H7A_5 0.9800 . ?
C7_5 H7B_5 0.9800 . ?
C7_5 H7C_5 0.9800 . ?
C8_5 H8A_5 0.9800 . ?
C8_5 H8B_5 0.9800 . ?
C8_5 H8C_5 0.9800 . ?
C9_5 H9A_5 0.9800 . ?
C9_5 H9B_5 0.9800 . ?
C9_5 H9C_5 0.9800 . ?
C1_6 C2_6 1.3662(12) . ?
C1_6 C6_6 1.5322(12) . ?
C2_6 C3_6 1.4636(13) . ?
C2_6 C8_6 1.5127(13) . ?
C3_6 C4_6 1.3520(13) . ?
C3_6 H3_6 0.9500 . ?
C4_6 C5_6 1.4811(12) . ?
C4_6 C9_6 1.5049(13) . ?
C5_6 C6_6 1.5629(12) . ?
C5_6 Al1_9 2.0849(9) . ?
C5_6 H5_6 1.0000 . ?
C6_6 C7_6 1.5401(12) . ?
C6_6 Al2_9 2.0485(9) . ?
C7_6 H7A_6 0.9800 . ?
C7_6 H7B_6 0.9800 . ?
C7_6 H7C_6 0.9800 . ?
C8_6 H8A_6 0.9800 . ?
C8_6 H8B_6 0.9800 . ?
C8_6 H8C_6 0.9800 . ?
C9_6 H9A_6 0.9800 . ?
C9_6 H9B_6 0.9800 . ?
C9_6 H9C_6 0.9800 . ?
C1_7 C3_7 1.3866(17) 2_677 ?
C1_7 C2_7 1.3905(18) . ?
C1_7 H1_7 0.9500 . ?
C2_7 C3_7 1.3862(16) . ?
C2_7 H2_7 0.9500 . ?
C3_7 H3_7 0.9500 . ?
C1_8 C6_8 1.382(2) . ?
C1_8 C2_8 1.3907(18) . ?
C1_8 H1_8 0.9500 . ?
C2_8 C3_8 1.3866(16) . ?
C2_8 H2_8 0.9500 . ?
C3_8 C4_8 1.3843(16) . ?
C3_8 H3_8 0.9500 . ?
C4_8 C5_8 1.3907(16) . ?
C4_8 H4_8 0.9500 . ?
C5_8 C6_8 1.3845(18) . ?
C5_8 H5_8 0.9500 . ?
C6_8 H6_8 0.9500 . ?
Al1_9 C1_10 2.0753(10) . ?
Al1_9 Al2_9 2.6091(5) . ?
Al2_9 C1_11 2.0828(9) . ?
C1_10 N5_10 1.3528(11) . ?
C1_10 N2_10 1.3573(11) . ?
N2_10 C3_10 1.3912(12) . ?
N2_10 C9_10 1.4551(12) . ?
C3_10 C4_10 1.3558(13) . ?
C3_10 C8_10 1.4891(13) . ?
C4_10 N5_10 1.3897(11) . ?
C4_10 C7_10 1.4878(14) . ?
N5_10 C6_10 1.4564(11) . ?
C6_10 H6A_10 0.9800 . ?
C6_10 H6B_10 0.9800 . ?
C6_10 H6C_10 0.9800 . ?
C7_10 H7A_10 0.9800 . ?
C7_10 H7B_10 0.9800 . ?
C7_10 H7C_10 0.9800 . ?
C8_10 H8A_10 0.9800 . ?
C8_10 H8B_10 0.9800 . ?
C8_10 H8C_10 0.9800 . ?
C9_10 H9A_10 0.9800 . ?
C9_10 H9B_10 0.9800 . ?
C9_10 H9C_10 0.9800 . ?
C1_11 N2_11 1.3556(11) . ?
C1_11 N5_11 1.3576(11) . ?
N2_11 C3_11 1.3902(11) . ?
N2_11 C9_11 1.4562(11) . ?
C3_11 C4_11 1.3608(12) . ?
C3_11 C8_11 1.4879(12) . ?
C4_11 N5_11 1.3897(11) . ?
C4_11 C7_11 1.4887(13) . ?
N5_11 C6_11 1.4557(12) . ?
C6_11 H6A_11 0.9800 . ?
C6_11 H6B_11 0.9800 . ?
C6_11 H6C_11 0.9800 . ?
C7_11 H7A_11 0.9800 . ?
C7_11 H7B_11 0.9800 . ?
C7_11 H7C_11 0.9800 . ?
C8_11 H8A_11 0.9800 . ?
C8_11 H8B_11 0.9800 . ?
C8_11 H8C_11 0.9800 . ?
C9_11 H9A_11 0.9800 . ?
C9_11 H9B_11 0.9800 . ?
C9_11 H9C_11 0.9800 . ?

loop_
_geom_torsion_atom_site_label_1
_geom_torsion_atom_site_label_2
_geom_torsion_atom_site_label_3
_geom_torsion_atom_site_label_4
_geom_torsion
_geom_torsion_site_symmetry_1
_geom_torsion_site_symmetry_2
_geom_torsion_site_symmetry_3
_geom_torsion_site_symmetry_4
_geom_torsion_publ_flag
C6_1 C1_1 C2_1 C3_1 3.60(13) . . . . ?
Al2_9 C1_1 C2_1 C3_1 -170.84(8) . . . . ?
C6_1 C1_1 C2_1 C1_3 -175.97(8) . . . . ?
Al2_9 C1_1 C2_1 C1_3 9.59(14) . . . . ?
C1_1 C2_1 C3_1 C4_1 -0.41(14) . . . . ?
C1_3 C2_1 C3_1 C4_1 179.18(9) . . . . ?
C2_1 C3_1 C4_1 C5_1 -1.99(15) . . . . ?
C3_1 C4_1 C5_1 C6_1 1.02(14) . . . . ?
C4_1 C5_1 C6_1 C1_1 2.32(13) . . . . ?
C4_1 C5_1 C6_1 C1_6 -179.39(8) . . . . ?
C2_1 C1_1 C6_1 C5_1 -4.57(12) . . . . ?
Al2_9 C1_1 C6_1 C5_1 171.57(7) . . . . ?
C2_1 C1_1 C6_1 C1_6 177.02(7) . . . . ?
Al2_9 C1_1 C6_1 C1_6 -6.84(9) . . . . ?
C6_2 C1_2 C2_2 C3_2 0.51(12) . . . . ?
Al1_9 C1_2 C2_2 C3_2 174.70(7) . . . . ?
C6_2 C1_2 C2_2 C1_5 -177.95(8) . . . . ?
Al1_9 C1_2 C2_2 C1_5 -3.76(12) . . . . ?
C1_2 C2_2 C3_2 C4_2 -0.84(14) . . . . ?
C1_5 C2_2 C3_2 C4_2 177.79(9) . . . . ?
C2_2 C3_2 C4_2 C5_2 0.57(15) . . . . ?
C3_2 C4_2 C5_2 C6_2 -0.01(16) . . . . ?
C4_2 C5_2 C6_2 C1_2 -0.30(15) . . . . ?
C4_2 C5_2 C6_2 C1_4 -179.73(9) . . . . ?
C2_2 C1_2 C6_2 C5_2 0.05(13) . . . . ?
Al1_9 C1_2 C6_2 C5_2 -174.40(7) . . . . ?
C2_2 C1_2 C6_2 C1_4 179.46(8) . . . . ?
Al1_9 C1_2 C6_2 C1_4 5.01(11) . . . . ?
C3_1 C2_1 C1_3 C2_3 87.52(11) . . . . ?
C1_1 C2_1 C1_3 C2_3 -92.89(11) . . . . ?
C3_1 C2_1 C1_3 C6_3 -89.60(10) . . . . ?
C1_1 C2_1 C1_3 C6_3 89.99(11) . . . . ?
C6_3 C1_3 C2_3 C3_3 -0.14(13) . . . . ?
C2_1 C1_3 C2_3 C3_3 -177.30(8) . . . . ?
C6_3 C1_3 C2_3 C8_3 178.91(9) . . . . ?
C2_1 C1_3 C2_3 C8_3 1.75(13) . . . . ?
C1_3 C2_3 C3_3 C4_3 1.65(14) . . . . ?
C8_3 C2_3 C3_3 C4_3 -177.42(9) . . . . ?
C2_3 C3_3 C4_3 C5_3 -1.15(14) . . . . ?
C2_3 C3_3 C4_3 C9_3 179.59(9) . . . . ?
C3_3 C4_3 C5_3 C6_3 -0.85(13) . . . . ?
C9_3 C4_3 C5_3 C6_3 178.40(9) . . . . ?
C4_3 C5_3 C6_3 C1_3 2.33(13) . . . . ?
C4_3 C5_3 C6_3 C7_3 -176.18(8) . . . . ?
C2_3 C1_3 C6_3 C5_3 -1.80(13) . . . . ?
C2_1 C1_3 C6_3 C5_3 175.36(8) . . . . ?
C2_3 C1_3 C6_3 C7_3 176.68(8) . . . . ?
C2_1 C1_3 C6_3 C7_3 -6.16(13) . . . . ?
C5_2 C6_2 C1_4 C6_4 -84.92(11) . . . . ?
C1_2 C6_2 C1_4 C6_4 95.63(10) . . . . ?
C5_2 C6_2 C1_4 C2_4 93.28(10) . . . . ?
C1_2 C6_2 C1_4 C2_4 -86.17(11) . . . . ?
C6_4 C1_4 C2_4 C3_4 -4.09(13) . . . . ?
C6_2 C1_4 C2_4 C3_4 177.70(8) . . . . ?
C6_4 C1_4 C2_4 C9_4 174.53(8) . . . . ?
C6_2 C1_4 C2_4 C9_4 -3.67(12) . . . . ?
C1_4 C2_4 C3_4 C4_4 0.13(14) . . . . ?
C9_4 C2_4 C3_4 C4_4 -178.48(9) . . . . ?
C2_4 C3_4 C4_4 C5_4 2.70(14) . . . . ?
C2_4 C3_4 C4_4 C8_4 -178.01(9) . . . . ?
C3_4 C4_4 C5_4 C6_4 -1.62(14) . . . . ?
C8_4 C4_4 C5_4 C6_4 179.09(9) . . . . ?
C4_4 C5_4 C6_4 C1_4 -2.26(14) . . . . ?
C4_4 C5_4 C6_4 C7_4 175.96(9) . . . . ?
C2_4 C1_4 C6_4 C5_4 5.13(13) . . . . ?
C6_2 C1_4 C6_4 C5_4 -176.67(8) . . . . ?
C2_4 C1_4 C6_4 C7_4 -173.07(8) . . . . ?
C6_2 C1_4 C6_4 C7_4 5.12(13) . . . . ?
C3_2 C2_2 C1_5 C2_5 -103.31(10) . . . . ?
C1_2 C2_2 C1_5 C2_5 75.26(11) . . . . ?
C3_2 C2_2 C1_5 C6_5 68.41(11) . . . . ?
C1_2 C2_2 C1_5 C6_5 -113.02(10) . . . . ?
C6_5 C1_5 C2_5 C3_5 -2.24(12) . . . . ?
C2_2 C1_5 C2_5 C3_5 169.59(8) . . . . ?
C6_5 C1_5 C2_5 C9_5 177.20(8) . . . . ?
C2_2 C1_5 C2_5 C9_5 -10.97(12) . . . . ?
C1_5 C2_5 C3_5 C4_5 2.61(13) . . . . ?
C9_5 C2_5 C3_5 C4_5 -176.85(8) . . . . ?
C2_5 C3_5 C4_5 C5_5 -0.03(14) . . . . ?
C2_5 C3_5 C4_5 C8_5 -178.25(9) . . . . ?
C3_5 C4_5 C5_5 C6_5 -2.94(14) . . . . ?
C8_5 C4_5 C5_5 C6_5 175.28(9) . . . . ?
C4_5 C5_5 C6_5 C1_5 3.28(13) . . . . ?
C4_5 C5_5 C6_5 C7_5 -175.36(9) . . . . ?
C2_5 C1_5 C6_5 C5_5 -0.61(12) . . . . ?
C2_2 C1_5 C6_5 C5_5 -172.51(8) . . . . ?
C2_5 C1_5 C6_5 C7_5 177.98(8) . . . . ?
C2_2 C1_5 C6_5 C7_5 6.09(12) . . . . ?
C5_1 C6_1 C1_6 C2_6 40.72(13) . . . . ?
C1_1 C6_1 C1_6 C2_6 -140.91(9) . . . . ?
C5_1 C6_1 C1_6 C6_6 -140.04(8) . . . . ?
C1_1 C6_1 C1_6 C6_6 38.33(10) . . . . ?
C6_1 C1_6 C2_6 C3_6 -175.37(8) . . . . ?
C6_6 C1_6 C2_6 C3_6 5.43(13) . . . . ?
C6_1 C1_6 C2_6 C8_6 5.33(14) . . . . ?
C6_6 C1_6 C2_6 C8_6 -173.87(8) . . . . ?
C1_6 C2_6 C3_6 C4_6 -19.22(13) . . . . ?
C8_6 C2_6 C3_6 C4_6 160.15(9) . . . . ?
C2_6 C3_6 C4_6 C5_6 -5.14(13) . . . . ?
C2_6 C3_6 C4_6 C9_6 174.29(8) . . . . ?
C3_6 C4_6 C5_6 C6_6 39.30(11) . . . . ?
C9_6 C4_6 C5_6 C6_6 -140.14(8) . . . . ?
C3_6 C4_6 C5_6 Al1_9 -76.49(10) . . . . ?
C9_6 C4_6 C5_6 Al1_9 104.07(9) . . . . ?
C2_6 C1_6 C6_6 C7_6 -93.02(9) . . . . ?
C6_1 C1_6 C6_6 C7_6 87.71(8) . . . . ?
C2_6 C1_6 C6_6 C5_6 27.69(11) . . . . ?
C6_1 C1_6 C6_6 C5_6 -151.58(7) . . . . ?
C2_6 C1_6 C6_6 Al2_9 135.13(8) . . . . ?
C6_1 C1_6 C6_6 Al2_9 -44.14(7) . . . . ?
C4_6 C5_6 C6_6 C1_6 -48.46(9) . . . . ?
Al1_9 C5_6 C6_6 C1_6 77.27(7) . . . . ?
C4_6 C5_6 C6_6 C7_6 68.87(9) . . . . ?
Al1_9 C5_6 C6_6 C7_6 -165.39(6) . . . . ?
C4_6 C5_6 C6_6 Al2_9 -149.24(6) . . . . ?
Al1_9 C5_6 C6_6 Al2_9 -23.51(6) . . . . ?
C3_7 C1_7 C2_7 C3_7 -0.15(18) 2_677 . . . ?
C1_7 C2_7 C3_7 C1_7 0.15(18) . . . 2_677 ?
C6_8 C1_8 C2_8 C3_8 0.77(18) . . . . ?
C1_8 C2_8 C3_8 C4_8 -0.43(17) . . . . ?
C2_8 C3_8 C4_8 C5_8 -0.13(17) . . . . ?
C3_8 C4_8 C5_8 C6_8 0.36(18) . . . . ?
C2_8 C1_8 C6_8 C5_8 -0.54(19) . . . . ?
C4_8 C5_8 C6_8 C1_8 -0.03(19) . . . . ?
N5_10 C1_10 N2_10 C3_10 0.47(10) . . . . ?
Al1_9 C1_10 N2_10 C3_10 -177.12(6) . . . . ?
N5_10 C1_10 N2_10 C9_10 -175.32(8) . . . . ?
Al1_9 C1_10 N2_10 C9_10 7.10(13) . . . . ?
C1_10 N2_10 C3_10 C4_10 0.14(10) . . . . ?
C9_10 N2_10 C3_10 C4_10 175.93(8) . . . . ?
C1_10 N2_10 C3_10 C8_10 178.36(9) . . . . ?
C9_10 N2_10 C3_10 C8_10 -5.85(14) . . . . ?
N2_10 C3_10 C4_10 N5_10 -0.68(10) . . . . ?
C8_10 C3_10 C4_10 N5_10 -178.72(10) . . . . ?
N2_10 C3_10 C4_10 C7_10 176.38(10) . . . . ?
C8_10 C3_10 C4_10 C7_10 -1.67(18) . . . . ?
N2_10 C1_10 N5_10 C4_10 -0.92(10) . . . . ?
Al1_9 C1_10 N5_10 C4_10 176.55(7) . . . . ?
N2_10 C1_10 N5_10 C6_10 177.45(8) . . . . ?
Al1_9 C1_10 N5_10 C6_10 -5.08(13) . . . . ?
C3_10 C4_10 N5_10 C1_10 1.03(10) . . . . ?
C7_10 C4_10 N5_10 C1_10 -176.32(9) . . . . ?
C3_10 C4_10 N5_10 C6_10 -177.37(8) . . . . ?
C7_10 C4_10 N5_10 C6_10 5.28(14) . . . . ?
N5_11 C1_11 N2_11 C3_11 -0.35(10) . . . . ?
Al2_9 C1_11 N2_11 C3_11 -178.72(6) . . . . ?
N5_11 C1_11 N2_11 C9_11 178.55(8) . . . . ?
Al2_9 C1_11 N2_11 C9_11 0.18(12) . . . . ?
C1_11 N2_11 C3_11 C4_11 0.59(10) . . . . ?
C9_11 N2_11 C3_11 C4_11 -178.32(8) . . . . ?
C1_11 N2_11 C3_11 C8_11 -177.41(8) . . . . ?
C9_11 N2_11 C3_11 C8_11 3.68(13) . . . . ?
N2_11 C3_11 C4_11 N5_11 -0.56(10) . . . . ?
C8_11 C3_11 C4_11 N5_11 177.22(10) . . . . ?
N2_11 C3_11 C4_11 C7_11 179.21(11) . . . . ?
C8_11 C3_11 C4_11 C7_11 -3.01(18) . . . . ?
N2_11 C1_11 N5_11 C4_11 -0.02(10) . . . . ?
Al2_9 C1_11 N5_11 C4_11 178.28(7) . . . . ?
N2_11 C1_11 N5_11 C6_11 175.74(9) . . . . ?
Al2_9 C1_11 N5_11 C6_11 -5.96(14) . . . . ?
C3_11 C4_11 N5_11 C1_11 0.37(11) . . . . ?
C7_11 C4_11 N5_11 C1_11 -179.42(9) . . . . ?
C3_11 C4_11 N5_11 C6_11 -175.43(9) . . . . ?
C7_11 C4_11 N5_11 C6_11 4.77(15) . . . . ?
